data_4074871
loop_
_publ_author_name
'Yeo, Wee-Chuan'
'Vittal, Jagadese J.'
'Koh, Lip Lin'
'Tan, Geok Kheng'
'Leung, Pak-Hing'

_publ_section_title
;
 Functionalization of Metal-Protected Chiral Phosphines via Simple Organic
 Transformations
;
_journal_coden_ASTM ORGND7
_journal_issue 5
_journal_name_full Organometallics
_journal_page_first 1259
_journal_page_last 1269
_journal_paper_doi 10.1021/om0509645
_journal_volume 25
_journal_year 2006
_chemical_formula_sum 'C44 H44 B F4 N O2 P2 Pt'
_chemical_formula_weight 962.64
_space_group_IT_number 19
_symmetry_cell_setting orthorhombic
_symmetry_space_group_name_Hall 'P 2ac 2ab'
_symmetry_space_group_name_H-M 'P 21 21 21'
_atom_sites_solution_hydrogens geom
_atom_sites_solution_primary direct
_atom_sites_solution_secondary difmap
_audit_creation_method SHELXL-97
_cell_angle_alpha 90.00
_cell_angle_beta 90.00
_cell_angle_gamma 90.00
_cell_formula_units_Z 4
_cell_length_a 11.6519(6)
_cell_length_b 15.9927(7)
_cell_length_c 21.0891(10)
_cell_measurement_reflns_used 5185
_cell_measurement_temperature 223(2)
_cell_measurement_theta_max 22.35
_cell_measurement_theta_min 2.31
_cell_volume 3929.9(3)
_computing_cell_refinement 'Bruker AXS, SAINT'
_computing_data_collection 'Bruker AXS, SMART'
_computing_data_reduction 'Bruker AXS, SAINT'
_computing_molecular_graphics 'Bruker AXS, SHELXTL'
_computing_publication_material 'Bruker AXS, SHELXTL'
_computing_structure_refinement 'SHELXL-97 (Sheldrick, 1997)'
_computing_structure_solution 'SHELXS-97 (Sheldrick, 1990)'
_diffrn_ambient_temperature 223(2)
_diffrn_measured_fraction_theta_full 0.981
_diffrn_measured_fraction_theta_max 0.981
_diffrn_measurement_method '\w scans'
_diffrn_radiation_monochromator graphite
_diffrn_radiation_source 'fine-focus sealed tube'
_diffrn_radiation_type MoK\a
_diffrn_radiation_wavelength 0.71073
_diffrn_reflns_av_R_equivalents 0.0732
_diffrn_reflns_av_sigmaI/netI 0.1142
_diffrn_reflns_limit_h_max 15
_diffrn_reflns_limit_h_min -16
_diffrn_reflns_limit_k_max 22
_diffrn_reflns_limit_k_min -14
_diffrn_reflns_limit_l_max 27
_diffrn_reflns_limit_l_min -28
_diffrn_reflns_number 31849
_diffrn_reflns_theta_full 30.00
_diffrn_reflns_theta_max 30.00
_diffrn_reflns_theta_min 1.60
_exptl_absorpt_coefficient_mu 3.710
_exptl_absorpt_correction_T_max 0.7823
_exptl_absorpt_correction_T_min 0.6253
_exptl_absorpt_correction_type 'sadabs (Sheldrick, 1996)'
_exptl_crystal_colour yellow
_exptl_crystal_density_diffrn 1.627
_exptl_crystal_density_meas ?
_exptl_crystal_density_method 'not measured'
_exptl_crystal_description 'rod, cut'
_exptl_crystal_F_000 1920
_exptl_crystal_size_max 0.2
_exptl_crystal_size_mid 0.1
_exptl_crystal_size_min 0.08
_refine_diff_density_max 2.263
_refine_diff_density_min -1.225
_refine_diff_density_rms 0.143
_refine_ls_abs_structure_details 'Flack H D (1983), Acta Cryst. A39, 876-881'
_refine_ls_abs_structure_Flack 0.001(8)
_refine_ls_extinction_method none
_refine_ls_goodness_of_fit_ref 1.033
_refine_ls_hydrogen_treatment mixed
_refine_ls_matrix_type full
_refine_ls_number_parameters 468
_refine_ls_number_reflns 11037
_refine_ls_number_restraints 21
_refine_ls_restrained_S_all 1.083
_refine_ls_R_factor_all 0.0729
_refine_ls_R_factor_gt 0.0518
_refine_ls_shift/su_max 0.002
_refine_ls_shift/su_mean 0.000
_refine_ls_structure_factor_coef Fsqd
_refine_ls_weighting_details 'calc w=1/[\s^2^(Fo^2^)+(0.0220P)^2^+0.0000P] where P=(Fo^2^+2Fc^2^)/3'
_refine_ls_weighting_scheme calc
_refine_ls_wR_factor_gt 0.0891
_refine_ls_wR_factor_ref 0.0934
_reflns_number_gt 8036
_reflns_number_total 11037
_reflns_threshold_expression >2sigma(I)
_cod_data_source_file om0509645si20051110_035146.cif
_cod_data_source_block jj
_cod_depositor_comments
;
The following automatic conversions were performed:

'_exptl_crystal_density_meas' value 'not measured' was changed to '?'
- the value is perceived as not measured.

Automatic conversion script
Id: cif_fix_values 3008 2015-01-20 13:52:24Z robertas 
;
_cod_original_sg_symbol_H-M P2(1)2(1)2(1)
_cod_database_code 4074871

loop_
_symmetry_equiv_pos_as_xyz
'x, y, z'
'-x+1/2, -y, z+1/2'
'-x, y+1/2, -z+1/2'
'x+1/2, -y+1/2, -z'

loop_
_atom_site_label
_atom_site_type_symbol
_atom_site_fract_x
_atom_site_fract_y
_atom_site_fract_z
_atom_site_U_iso_or_equiv
_atom_site_adp_type
_atom_site_occupancy
_atom_site_symmetry_multiplicity
_atom_site_calc_flag
_atom_site_refinement_flags
Pt1 Pt 0.79012(3) 0.476696(19) 0.514548(14) 0.02951(7) Uani 1 1 d .
P1 P 0.62481(19) 0.44962(12) 0.45652(10) 0.0311(5) Uani 1 1 d .
P2 P 0.67368(16) 0.48330(15) 0.59880(9) 0.0311(5) Uani 1 1 d .
C1 C 0.9352(6) 0.5152(5) 0.5621(3) 0.0332(18) Uani 1 1 d .
C2 C 0.9620(7) 0.5149(6) 0.6271(3) 0.043(2) Uani 1 1 d .
H2 H 0.9079 0.4936 0.6560 0.052 Uiso 1 1 calc R
C3 C 1.0648(7) 0.5447(4) 0.6500(4) 0.036(2) Uani 1 1 d .
H3 H 1.0795 0.5425 0.6938 0.043 Uiso 1 1 calc R
C4 C 1.1450(7) 0.5769(5) 0.6109(4) 0.0352(19) Uani 1 1 d .
C5 C 1.2510(8) 0.6144(5) 0.6324(4) 0.051(3) Uani 1 1 d .
H5 H 1.2667 0.6154 0.6762 0.061 Uiso 1 1 calc R
C6 C 1.3278(7) 0.6478(5) 0.5926(5) 0.047(2) Uani 1 1 d .
H6 H 1.3967 0.6700 0.6086 0.056 Uiso 1 1 calc R
C7 C 1.3067(8) 0.6501(5) 0.5279(4) 0.046(2) Uani 1 1 d .
H7 H 1.3591 0.6765 0.5006 0.055 Uiso 1 1 calc R
C8 C 1.2100(7) 0.6140(4) 0.5037(4) 0.0385(19) Uani 1 1 d .
H8 H 1.1988 0.6127 0.4596 0.046 Uiso 1 1 calc R
C9 C 1.1267(7) 0.5785(5) 0.5441(4) 0.0331(18) Uani 1 1 d .
C10 C 1.0217(6) 0.5454(4) 0.5223(4) 0.0295(18) Uani 1 1 d .
C11 C 0.9959(7) 0.5424(5) 0.4510(4) 0.033(2) Uani 1 1 d .
H11 H 1.0682 0.5311 0.4279 0.040 Uiso 1 1 calc R
N12 N 0.9149(5) 0.4714(5) 0.4398(3) 0.0420(17) Uani 1 1 d .
C13 C 0.9456(8) 0.6244(6) 0.4272(4) 0.052(3) Uani 1 1 d .
H12A H 0.9540 0.6275 0.3815 0.078 Uiso 1 1 calc R
H12B H 0.9858 0.6708 0.4468 0.078 Uiso 1 1 calc R
H12C H 0.8648 0.6271 0.4382 0.078 Uiso 1 1 calc R
C14 C 0.8732(8) 0.4706(7) 0.3724(3) 0.065(3) Uani 1 1 d .
H14A H 0.8246 0.5189 0.3650 0.098 Uiso 1 1 calc R
H14B H 0.8296 0.4199 0.3648 0.098 Uiso 1 1 calc R
H14C H 0.9384 0.4724 0.3439 0.098 Uiso 1 1 calc R
C15 C 0.9810(9) 0.3905(6) 0.4481(5) 0.071(3) Uani 1 1 d .
H13A H 1.0396 0.3864 0.4156 0.106 Uiso 1 1 calc R
H13B H 0.9287 0.3435 0.4445 0.106 Uiso 1 1 calc R
H13C H 1.0169 0.3898 0.4896 0.106 Uiso 1 1 calc R
C16 C 0.5092(6) 0.4215(4) 0.5117(4) 0.0324(17) Uani 1 1 d .
C17 C 0.5194(6) 0.4702(5) 0.5748(3) 0.0356(18) Uani 1 1 d .
H16 H 0.4838 0.5260 0.5697 0.043 Uiso 1 1 calc R
C18 C 0.4447(7) 0.4171(5) 0.6194(4) 0.042(2) Uani 1 1 d .
H17A H 0.4874 0.3998 0.6572 0.050 Uiso 1 1 calc R
H17B H 0.3752 0.4471 0.6323 0.050 Uiso 1 1 calc R
C19 C 0.4162(9) 0.3421(6) 0.5768(5) 0.058(3) Uani 1 1 d .
H18 H 0.4014 0.2899 0.6007 0.070 Uiso 1 1 calc R
C20 C 0.3255(8) 0.3621(6) 0.5298(5) 0.065(3) Uani 1 1 d .
H19 H 0.2581 0.3879 0.5506 0.077 Uiso 1 1 calc R
C21 C 0.3856(6) 0.4240(5) 0.4876(4) 0.044(2) Uani 1 1 d .
H20A H 0.3526 0.4801 0.4921 0.053 Uiso 1 1 calc R
H20B H 0.3812 0.4070 0.4430 0.053 Uiso 1 1 calc R
O22 O 0.5173(5) 0.3369(3) 0.5348(3) 0.0467(16) Uani 1 1 d .
O23 O 0.2931(9) 0.2889(4) 0.4954(3) 0.095(2) Uani 1 1 d .
H1 H 0.2830 0.3010 0.4575 0.142 Uiso 1 1 calc R
C24 C 0.5725(7) 0.5488(4) 0.4238(4) 0.0315(19) Uani 1 1 d .
C25 C 0.6183(7) 0.6218(5) 0.4453(4) 0.039(2) Uani 1 1 d .
H22 H 0.6765 0.6199 0.4761 0.047 Uiso 1 1 calc R
C26 C 0.5814(7) 0.6991(5) 0.4228(4) 0.045(2) Uani 1 1 d .
H23 H 0.6145 0.7486 0.4385 0.054 Uiso 1 1 calc R
C27 C 0.4979(8) 0.7027(6) 0.3786(4) 0.049(2) Uani 1 1 d .
H24 H 0.4731 0.7546 0.3628 0.059 Uiso 1 1 calc R
C28 C 0.4494(8) 0.6296(6) 0.3569(4) 0.053(3) Uani 1 1 d .
H25 H 0.3924 0.6324 0.3254 0.064 Uiso 1 1 calc R
C29 C 0.4818(8) 0.5523(6) 0.3798(4) 0.050(3) Uani 1 1 d .
H26 H 0.4444 0.5033 0.3664 0.060 Uiso 1 1 calc R
C30 C 0.6132(7) 0.3719(5) 0.3932(4) 0.037(2) Uani 1 1 d .
C31 C 0.6135(9) 0.3932(6) 0.3306(4) 0.056(3) Uani 1 1 d .
H28 H 0.6151 0.4500 0.3193 0.067 Uiso 1 1 calc R
C32 C 0.6114(10) 0.3336(8) 0.2837(5) 0.073(3) Uani 1 1 d .
H29 H 0.6141 0.3490 0.2407 0.087 Uiso 1 1 calc R
C33 C 0.6054(10) 0.2508(8) 0.3012(6) 0.083(4) Uani 1 1 d .
H30 H 0.6024 0.2095 0.2696 0.099 Uiso 1 1 calc R
C34 C 0.6037(10) 0.2279(6) 0.3622(5) 0.073(3) Uani 1 1 d .
H31 H 0.5977 0.1711 0.3733 0.087 Uiso 1 1 calc R
C35 C 0.6109(9) 0.2882(6) 0.4086(4) 0.054(3) Uani 1 1 d .
H32 H 0.6142 0.2721 0.4515 0.065 Uiso 1 1 calc R
C36 C 0.6645(7) 0.5821(5) 0.6412(4) 0.036(2) Uani 1 1 d .
C37 C 0.7223(9) 0.6521(5) 0.6192(4) 0.042(2) Uani 1 1 d .
H34 H 0.7761 0.6472 0.5862 0.050 Uiso 1 1 calc R
C38 C 0.6997(10) 0.7301(5) 0.6465(4) 0.052(3) Uani 1 1 d .
H35 H 0.7390 0.7775 0.6314 0.063 Uiso 1 1 calc R
C39 C 0.6212(9) 0.7392(6) 0.6950(4) 0.051(2) Uani 1 1 d .
H36 H 0.6065 0.7920 0.7127 0.061 Uiso 1 1 calc R
C40 C 0.5658(8) 0.6706(6) 0.7165(4) 0.053(3) Uani 1 1 d .
H37 H 0.5130 0.6756 0.7500 0.063 Uiso 1 1 calc R
C41 C 0.5862(7) 0.5920(5) 0.6895(4) 0.040(2) Uani 1 1 d .
H38 H 0.5458 0.5452 0.7045 0.048 Uiso 1 1 calc R
C42 C 0.7112(8) 0.4034(5) 0.6561(4) 0.0386(19) Uani 1 1 d .
C43 C 0.7263(9) 0.4197(5) 0.7210(4) 0.057(3) Uani 1 1 d .
H40 H 0.7128 0.4735 0.7374 0.069 Uiso 1 1 calc R
C44 C 0.7608(10) 0.3563(7) 0.7601(4) 0.077(4) Uani 1 1 d .
H41 H 0.7731 0.3673 0.8033 0.093 Uiso 1 1 calc R
C45 C 0.7776(11) 0.2779(6) 0.7376(5) 0.076(3) Uani 1 1 d .
H42 H 0.8027 0.2357 0.7653 0.091 Uiso 1 1 calc R
C46 C 0.7587(10) 0.2592(6) 0.6751(5) 0.079(4) Uani 1 1 d .
H43 H 0.7690 0.2044 0.6601 0.095 Uiso 1 1 calc R
C47 C 0.7244(10) 0.3221(6) 0.6344(5) 0.058(3) Uani 1 1 d .
H44 H 0.7098 0.3097 0.5916 0.069 Uiso 1 1 calc R
B1 B 1.1979(12) 0.5110(9) 0.2940(7) 0.1752(18) Uiso 1 1 d D
F1 F 1.2558(8) 0.5532(5) 0.2502(4) 0.1752(18) Uiso 1 1 d D
F2 F 1.1166(8) 0.4597(6) 0.2814(4) 0.1752(18) Uiso 1 1 d D
F3 F 1.1986(9) 0.5504(5) 0.3476(4) 0.1752(18) Uiso 1 1 d D
F4 F 1.2939(8) 0.4503(5) 0.2993(4) 0.1752(18) Uiso 1 1 d D

loop_
_atom_site_aniso_label
_atom_site_aniso_U_11
_atom_site_aniso_U_22
_atom_site_aniso_U_33
_atom_site_aniso_U_23
_atom_site_aniso_U_13
_atom_site_aniso_U_12
Pt1 0.03157(13) 0.03344(14) 0.02353(12) -0.00050(14) -0.00020(14) -0.00117(15)
P1 0.0343(12) 0.0312(13) 0.0278(11) -0.0023(8) -0.0016(10) -0.0042(9)
P2 0.0366(12) 0.0283(11) 0.0283(10) 0.0010(10) 0.0027(8) -0.0017(10)
C1 0.036(4) 0.037(5) 0.027(4) 0.000(4) -0.001(3) 0.009(4)
C2 0.041(5) 0.058(6) 0.030(4) 0.007(4) 0.002(4) 0.001(5)
C3 0.044(5) 0.030(5) 0.033(5) 0.009(3) -0.009(4) 0.008(4)
C4 0.030(5) 0.028(4) 0.048(5) -0.009(4) -0.003(4) 0.011(4)
C5 0.059(7) 0.046(6) 0.047(6) -0.006(4) -0.027(5) 0.010(4)
C6 0.026(5) 0.052(6) 0.063(7) -0.016(5) -0.003(4) -0.008(4)
C7 0.038(6) 0.045(5) 0.054(7) -0.001(4) 0.001(5) 0.001(4)
C8 0.034(4) 0.043(4) 0.039(5) -0.003(3) -0.005(5) 0.010(4)
C9 0.036(5) 0.027(4) 0.036(5) -0.011(4) -0.007(4) 0.008(4)
C10 0.028(4) 0.034(5) 0.026(5) 0.000(3) -0.003(4) 0.009(3)
C11 0.032(5) 0.043(6) 0.024(4) 0.003(4) 0.007(4) -0.006(4)
N12 0.044(4) 0.055(5) 0.027(4) -0.010(4) 0.004(3) 0.003(4)
C13 0.054(7) 0.062(7) 0.041(6) 0.014(5) 0.000(5) -0.005(5)
C14 0.053(6) 0.121(8) 0.022(4) -0.013(6) 0.001(4) -0.037(7)
C15 0.064(8) 0.064(8) 0.084(9) -0.026(6) 0.016(6) -0.001(6)
C16 0.037(4) 0.023(4) 0.037(4) -0.001(4) 0.002(4) 0.002(3)
C17 0.034(4) 0.032(4) 0.041(5) -0.004(4) 0.000(4) 0.008(4)
C18 0.038(5) 0.043(5) 0.044(6) 0.006(4) 0.013(4) -0.002(4)
C19 0.068(7) 0.041(6) 0.066(7) -0.004(5) 0.021(6) -0.016(5)
C20 0.044(6) 0.073(7) 0.077(9) -0.022(6) 0.013(6) -0.020(5)
C21 0.031(4) 0.053(5) 0.048(5) -0.012(5) 0.001(5) -0.007(4)
O22 0.056(4) 0.034(3) 0.050(4) 0.000(3) 0.011(3) -0.004(3)
O23 0.109(6) 0.096(5) 0.080(6) -0.013(4) 0.002(6) -0.064(5)
C24 0.034(5) 0.036(5) 0.024(4) 0.000(3) 0.004(4) 0.002(3)
C25 0.029(5) 0.053(6) 0.034(5) -0.002(4) -0.005(4) -0.008(4)
C26 0.040(6) 0.045(6) 0.048(6) -0.007(5) -0.001(5) 0.001(4)
C27 0.054(6) 0.042(6) 0.051(6) 0.013(5) -0.008(5) -0.001(5)
C28 0.043(6) 0.065(7) 0.053(6) 0.024(5) -0.020(5) -0.005(5)
C29 0.051(6) 0.058(7) 0.041(6) 0.010(4) -0.015(5) -0.010(4)
C30 0.033(5) 0.047(6) 0.030(5) -0.007(4) 0.000(4) -0.004(4)
C31 0.067(7) 0.060(7) 0.040(6) -0.009(5) -0.002(5) 0.002(5)
C32 0.091(9) 0.084(9) 0.043(7) -0.013(6) -0.019(6) 0.001(7)
C33 0.098(10) 0.088(10) 0.063(8) -0.043(7) -0.026(7) 0.011(7)
C34 0.115(11) 0.048(7) 0.055(7) -0.011(5) -0.010(7) 0.012(6)
C35 0.083(8) 0.043(6) 0.036(6) -0.012(4) 0.005(5) 0.012(5)
C36 0.045(5) 0.032(5) 0.030(5) 0.000(4) -0.002(4) -0.002(4)
C37 0.047(6) 0.048(5) 0.030(5) 0.002(4) -0.006(5) -0.004(5)
C38 0.079(8) 0.028(5) 0.050(6) 0.005(4) -0.027(6) -0.012(5)
C39 0.061(7) 0.042(6) 0.050(6) -0.015(5) -0.005(5) 0.004(5)
C40 0.058(7) 0.059(7) 0.041(6) -0.014(5) 0.002(5) 0.004(5)
C41 0.040(5) 0.045(6) 0.036(5) -0.008(4) 0.005(4) -0.007(4)
C42 0.043(5) 0.035(5) 0.038(5) 0.008(3) 0.010(5) 0.001(5)
C43 0.096(8) 0.043(5) 0.033(5) 0.006(4) -0.005(6) 0.016(6)
C44 0.116(12) 0.085(8) 0.032(6) 0.014(5) 0.001(6) 0.001(7)
C45 0.118(10) 0.054(7) 0.055(7) 0.030(5) 0.007(8) 0.017(7)
C46 0.129(13) 0.039(6) 0.069(8) 0.017(5) -0.011(7) 0.020(6)
C47 0.074(8) 0.051(6) 0.048(6) 0.004(5) 0.002(6) 0.010(6)

loop_
_atom_type_symbol
_atom_type_description
_atom_type_scat_dispersion_real
_atom_type_scat_dispersion_imag
_atom_type_scat_source
C C 0.0033 0.0016 'International Tables Vol C Tables 4.2.6.8 and 6.1.1.4'
H H 0.0000 0.0000 'International Tables Vol C Tables 4.2.6.8 and 6.1.1.4'
B B 0.0013 0.0007 'International Tables Vol C Tables 4.2.6.8 and 6.1.1.4'
N N 0.0061 0.0033 'International Tables Vol C Tables 4.2.6.8 and 6.1.1.4'
O O 0.0106 0.0060 'International Tables Vol C Tables 4.2.6.8 and 6.1.1.4'
F F 0.0171 0.0103 'International Tables Vol C Tables 4.2.6.8 and 6.1.1.4'
P P 0.1023 0.0942 'International Tables Vol C Tables 4.2.6.8 and 6.1.1.4'
Pt Pt -1.7033 8.3905 'International Tables Vol C Tables 4.2.6.8 and 6.1.1.4'

loop_
_geom_angle_atom_site_label_1
_geom_angle_atom_site_label_2
_geom_angle_atom_site_label_3
_geom_angle
C1 Pt1 N12 79.2(3)
C1 Pt1 P2 95.6(2)
N12 Pt1 P2 174.65(18)
C1 Pt1 P1 173.1(2)
N12 Pt1 P1 99.66(18)
P2 Pt1 P1 85.66(7)
C30 P1 C24 106.7(4)
C30 P1 C16 104.0(4)
C24 P1 C16 101.9(3)
C30 P1 Pt1 124.9(3)
C24 P1 Pt1 108.2(3)
C16 P1 Pt1 108.7(3)
C42 P2 C36 107.4(4)
C42 P2 C17 109.4(4)
C36 P2 C17 100.0(4)
C42 P2 Pt1 110.5(3)
C36 P2 Pt1 117.8(3)
C17 P2 Pt1 111.2(2)
C10 C1 C2 115.2(7)
C10 C1 Pt1 113.8(5)
C2 C1 Pt1 131.0(6)
C3 C2 C1 122.3(8)
C4 C3 C2 121.3(8)
C3 C4 C9 120.6(8)
C3 C4 C5 123.9(8)
C9 C4 C5 115.5(8)
C6 C5 C4 122.6(8)
C5 C6 C7 120.6(8)
C8 C7 C6 120.2(8)
C7 C8 C9 120.9(8)
C8 C9 C10 123.5(7)
C8 C9 C4 120.1(7)
C10 C9 C4 116.4(8)
C1 C10 C9 124.0(7)
C1 C10 C11 115.9(7)
C9 C10 C11 120.1(7)
N12 C11 C13 111.0(7)
N12 C11 C10 107.6(6)
C13 C11 C10 111.8(7)
C11 N12 C14 111.1(7)
C11 N12 C15 108.0(6)
C14 N12 C15 105.4(7)
C11 N12 Pt1 106.4(5)
C14 N12 Pt1 118.4(5)
C15 N12 Pt1 107.0(6)
O22 C16 C21 101.5(6)
O22 C16 C17 100.2(6)
C21 C16 C17 110.2(6)
O22 C16 P1 113.4(5)
C21 C16 P1 118.3(6)
C17 C16 P1 111.5(5)
C18 C17 C16 101.8(6)
C18 C17 P2 116.0(6)
C16 C17 P2 111.2(5)
C19 C18 C17 101.4(7)
O22 C19 C20 100.4(8)
O22 C19 C18 102.8(7)
C20 C19 C18 112.1(8)
O23 C20 C19 110.5(9)
O23 C20 C21 111.2(8)
C19 C20 C21 101.8(7)
C20 C21 C16 103.0(7)
C16 O22 C19 95.6(6)
C25 C24 C29 118.7(7)
C25 C24 P1 119.0(6)
C29 C24 P1 122.2(6)
C24 C25 C26 121.8(8)
C27 C26 C25 119.7(8)
C26 C27 C28 119.4(8)
C27 C28 C29 122.1(9)
C28 C29 C24 118.2(8)
C31 C30 C35 118.1(8)
C31 C30 P1 122.5(7)
C35 C30 P1 119.3(7)
C30 C31 C32 121.6(10)
C31 C32 C33 118.4(10)
C34 C33 C32 121.5(10)
C33 C34 C35 119.3(10)
C34 C35 C30 121.0(9)
C41 C36 C37 118.5(8)
C41 C36 P2 120.1(6)
C37 C36 P2 120.6(6)
C36 C37 C38 119.4(9)
C39 C38 C37 121.5(9)
C40 C39 C38 118.8(8)
C39 C40 C41 120.7(9)
C36 C41 C40 121.1(8)
C47 C42 C43 118.9(7)
C47 C42 P2 117.9(7)
C43 C42 P2 123.3(6)
C44 C43 C42 119.0(8)
C45 C44 C43 121.2(10)
C44 C45 C46 121.1(9)
C45 C46 C47 119.0(9)
C46 C47 C42 120.7(9)
F2 B1 F3 119.8(12)
F2 B1 F1 123.9(12)
F3 B1 F1 110.9(11)
F2 B1 F4 98.9(10)
F3 B1 F4 104.3(11)
F1 B1 F4 90.1(9)

loop_
_geom_bond_atom_site_label_1
_geom_bond_atom_site_label_2
_geom_bond_distance
Pt1 C1 2.059(8)
Pt1 N12 2.145(6)
Pt1 P2 2.2381(19)
Pt1 P1 2.323(2)
P1 C30 1.830(8)
P1 C24 1.834(7)
P1 C16 1.837(8)
P2 C42 1.813(8)
P2 C36 1.819(8)
P2 C17 1.880(7)
C1 C10 1.398(10)
C1 C2 1.407(9)
C2 C3 1.376(11)
C3 C4 1.349(11)
C4 C9 1.425(10)
C4 C5 1.447(11)
C5 C6 1.339(11)
C6 C7 1.386(12)
C7 C8 1.365(11)
C8 C9 1.410(10)
C9 C10 1.411(10)
C10 C11 1.533(10)
C11 N12 1.495(10)
C11 C13 1.522(11)
N12 C14 1.503(9)
N12 C15 1.515(11)
C16 O22 1.441(8)
C16 C21 1.528(10)
C16 C17 1.547(10)
C17 C18 1.536(10)
C18 C19 1.535(11)
C19 O22 1.475(10)
C19 C20 1.485(13)
C20 O23 1.428(10)
C20 C21 1.504(11)
C24 C25 1.362(10)
C24 C29 1.407(11)
C25 C26 1.392(11)
C26 C27 1.349(12)
C27 C28 1.377(12)
C28 C29 1.381(11)
C30 C31 1.363(11)
C30 C35 1.377(11)
C31 C32 1.374(12)
C32 C33 1.376(14)
C33 C34 1.339(14)
C34 C35 1.377(12)
C36 C41 1.376(10)
C36 C37 1.386(11)
C37 C38 1.399(11)
C38 C39 1.381(13)
C39 C40 1.351(12)
C40 C41 1.401(11)
C42 C47 1.387(11)
C42 C43 1.404(10)
C43 C44 1.368(12)
C44 C45 1.354(13)
C45 C46 1.370(13)
C46 C47 1.380(12)
B1 F2 1.280(12)
B1 F3 1.294(12)
B1 F1 1.328(12)
B1 F4 1.485(13)
